data_9017088
loop_
_publ_author_name
'Mesto, E.'
'Kaneva, E.'
'Schingaro, E.'
'Vladykin, N.'
'Lacalamita, M.'
'Scordari, F.'

_publ_section_title
;
 Armstrongite from Khan Bogdo (Mongolia): Crystal structure determination and
 implications for zeolite-like cation exchange properties
;
_journal_name_full 'American Mineralogist'
_journal_page_first 2424
_journal_page_last 2432
_journal_volume 99
_journal_year 2014
_chemical_compound_source 'Khan Bogdo deposit, southern Gobi Desert, Gobi, Mongolia'
_chemical_formula_sum 'Ca0.96 Ce0.01 H4 O17 Si6 Yb0.01 Zr0.99'
_chemical_name_mineral Armstrongite
_space_group_IT_number 12
_space_group_name_Hall '-C 2y'
_space_group_name_H-M_alt 'C 1 2/m 1'
_symmetry_space_group_name_H-M 'C 1 2/m 1'
_cell_angle_alpha 90
_cell_angle_beta 109.436
_cell_angle_gamma 90
_cell_length_a 14.0178
_cell_length_b 14.1289
_cell_length_c 7.8366
_cell_formula_units_Z 4
_cell_volume 1463.639
_database_code_amcsd 0020417
_exptl_crystal_density_diffrn 2.616
_cod_data_source_file inputs/fixed/downloads/05/05809.cif
_cod_data_source_block 05809
_cod_original_formula_sum 'Ca.96 Ce.01 Yb.01 Zr.99 Si6 O17 H4'
_cod_database_code 9017088

loop_
_space_group_symop_operation_xyz
x,y,z
1/2+x,1/2+y,z
x,-y,z
1/2+x,1/2-y,z
-x,y,-z
1/2-x,1/2+y,-z
-x,-y,-z
1/2-x,1/2-y,-z

loop_
_atom_site_aniso_label
_atom_site_aniso_U_11
_atom_site_aniso_U_22
_atom_site_aniso_U_33
_atom_site_aniso_U_12
_atom_site_aniso_U_13
_atom_site_aniso_U_23
Ca1 0.02960 0.01080 0.02510 0.00000 0.01630 0.00000
Ce1 0.02960 0.01080 0.02510 0.00000 0.01630 0.00000
Yb1 0.02960 0.01080 0.02510 0.00000 0.01630 0.00000
Zr1 0.01089 0.00812 0.01256 -0.00063 0.00502 -0.00104
Si1 0.01450 0.00990 0.01480 0.00140 0.00610 0.00200
Si2 0.01530 0.00810 0.01480 -0.00060 0.00720 -0.00110
Si3 0.01150 0.01140 0.01640 0.00060 0.00550 0.00010
O1 0.03680 0.03500 0.01890 0.00000 0.01500 0.00000
O2 0.03100 0.02190 0.01530 -0.00040 0.00370 0.00110
O3 0.02070 0.01360 0.01850 -0.00020 0.01050 0.00060
O4 0.02550 0.01470 0.01810 0.00270 0.01160 0.00040
O5 0.02320 0.01060 0.02990 0.00000 0.01130 0.00000
O6 0.02980 0.00930 0.03100 0.00000 0.01700 0.00000
O7 0.02190 0.01770 0.02780 0.00120 0.01030 -0.00770
O8 0.02010 0.01890 0.03800 0.00420 0.01230 0.00760
O9 0.01390 0.02290 0.02640 -0.00010 0.00120 -0.00021
O10 0.04200 0.03500 0.09100 0.00000 -0.01000 0.00000
O11 0.02400 0.04100 0.09900 0.00000 0.00900 0.00000

loop_
_atom_site_label
_atom_site_fract_x
_atom_site_fract_y
_atom_site_fract_z
_atom_site_occupancy
_atom_site_U_iso_or_equiv
Ca1 0.25436 0.50000 0.04824 0.96000 0.02000
Ce1 0.25436 0.50000 0.04824 0.01000 0.02000
Yb1 0.25436 0.50000 0.04824 0.01000 0.02000
Zr1 0.25000 0.25000 0.00000 0.99000 0.01020
Si1 0.18699 0.61399 0.33903 1.00000 0.01280
Si2 0.34112 0.61018 0.73110 1.00000 0.01220
Si3 0.00363 0.74257 0.30239 1.00000 0.01290
O1 0.00000 0.76790 0.50000 1.00000 0.02870
O2 0.25980 0.63983 0.53920 1.00000 0.02370
O3 0.29672 0.62811 0.89160 1.00000 0.01660
O4 0.22858 0.65291 0.18580 1.00000 0.01830
O5 0.18240 0.50000 0.30950 1.00000 0.02060
O6 0.37030 0.50000 0.72730 1.00000 0.02160
O7 0.44478 0.66733 0.75980 1.00000 0.02200
O8 0.07373 0.64942 0.31470 1.00000 0.02500
O9 -0.10488 0.72320 0.16270 1.00000 0.02240
O10 0.08830 0.50000 -0.14310 1.00000 0.06410
O11 0.41540 0.50000 0.26510 1.00000 0.05770
H101 0.04610 0.54890 -0.16750 1.00000 0.09510
H111 0.45650 0.45080 0.28330 1.00000 0.08360

loop_
_cod_related_entry_id
_cod_related_entry_database
_cod_related_entry_code
1 AMCSD 0020417
